data_7007064
loop_
_publ_author_name
'Price, Jason R.'
'Lan, Yanhua'
'Jameson, Geoffrey B.'
'Brooker, Sally'

_publ_section_title
;
 Control of molecular architecture by steric and electronic factors:
 dinuclear side-by-side vs. tetranuclear [2 x 2] grid-type silver(I)
 complexes.
;
_journal_issue 12
_journal_name_full 'Dalton transactions (Cambridge, England : 2003)'
_journal_page_first 1491
_journal_page_last 1494
_journal_paper_doi 10.1039/b516997f
_journal_year 2006
_chemical_formula_sum 'C48 H52 Ag2 B2 F8 N8'
_chemical_formula_weight 1130.34
_chemical_name_systematic
;
?
;
_space_group_IT_number 14
_symmetry_cell_setting monoclinic
_symmetry_space_group_name_Hall '-P 2ybc'
_symmetry_space_group_name_H-M 'P 1 21/c 1'
_atom_sites_solution_hydrogens geom
_atom_sites_solution_primary direct
_atom_sites_solution_secondary difmap
_audit_creation_method SHELXL-97
_cell_angle_alpha 90.00
_cell_angle_beta 98.3500(10)
_cell_angle_gamma 90.00
_cell_formula_units_Z 2
_cell_length_a 13.9951(2)
_cell_length_b 8.19900(10)
_cell_length_c 20.9379(3)
_cell_measurement_temperature 84(2)
_cell_volume 2377.07(6)
_computing_structure_refinement 'SHELXL-97 (Sheldrick, 1997)'
_computing_structure_solution 'SHELXS-97 (Sheldrick, 1990)'
_diffrn_ambient_temperature 84(2)
_diffrn_measured_fraction_theta_full 0.993
_diffrn_measured_fraction_theta_max 0.993
_diffrn_measurement_device_type 'Bruker SMART area detector'
_diffrn_measurement_method 'CCD area detector'
_diffrn_radiation_monochromator graphite
_diffrn_radiation_source 'fine-focus sealed tube'
_diffrn_radiation_type MoK\a
_diffrn_radiation_wavelength 0.71073
_diffrn_reflns_av_R_equivalents 0.0521
_diffrn_reflns_av_sigmaI/netI 0.0612
_diffrn_reflns_limit_h_max 17
_diffrn_reflns_limit_h_min -16
_diffrn_reflns_limit_k_max 9
_diffrn_reflns_limit_k_min -9
_diffrn_reflns_limit_l_max 16
_diffrn_reflns_limit_l_min -25
_diffrn_reflns_number 12731
_diffrn_reflns_theta_full 25.65
_diffrn_reflns_theta_max 25.65
_diffrn_reflns_theta_min 1.97
_exptl_absorpt_coefficient_mu 0.899
_exptl_absorpt_correction_T_max 0.910
_exptl_absorpt_correction_T_min 0.562
_exptl_absorpt_correction_type multi-scan
_exptl_absorpt_process_details 'SADABS (Bruker AXS Inc., 2000)'
_exptl_crystal_colour orange
_exptl_crystal_density_diffrn 1.579
_exptl_crystal_density_method 'not measured'
_exptl_crystal_description needle
_exptl_crystal_F_000 1144
_exptl_crystal_size_max 0.48
_exptl_crystal_size_mid 0.14
_exptl_crystal_size_min 0.08
_refine_diff_density_max 1.795
_refine_diff_density_min -0.923
_refine_diff_density_rms 0.114
_refine_ls_extinction_method none
_refine_ls_goodness_of_fit_ref 1.058
_refine_ls_hydrogen_treatment mixed
_refine_ls_matrix_type full
_refine_ls_number_parameters 313
_refine_ls_number_reflns 4465
_refine_ls_number_restraints 0
_refine_ls_restrained_S_all 1.058
_refine_ls_R_factor_all 0.0680
_refine_ls_R_factor_gt 0.0472
_refine_ls_shift/su_max 0.000
_refine_ls_shift/su_mean 0.000
_refine_ls_structure_factor_coef Fsqd
_refine_ls_weighting_details 'calc w=1/[\s^2^(Fo^2^)+(0.0638P)^2^+0.0000P] where P=(Fo^2^+2Fc^2^)/3'
_refine_ls_weighting_scheme calc
_refine_ls_wR_factor_gt 0.1069
_refine_ls_wR_factor_ref 0.1170
_reflns_number_gt 3461
_reflns_number_total 4465
_reflns_threshold_expression >2sigma(I)
_cod_data_source_file b516997f.txt
_cod_data_source_block jrp50
_cod_depositor_comments
;
The following automatic conversions were performed:
'_symmetry_cell_setting' value 'Monoclinic' changed to 'monoclinic'
according to '/home/saulius/struct/CIF-dictionaries/cif_core.dic'
dictionary named 'cif_core.dic' version 2.4.1 from 2010-06-29.

Automatic conversion script
Id: cif_fix_enum 1527 2010-12-29 10:47:43Z saulius 
;
_cod_original_sg_symbol_H-M P2(1)/c
_cod_database_code 7007064

loop_
_symmetry_equiv_pos_as_xyz
'x, y, z'
'-x, y+1/2, -z+1/2'
'-x, -y, -z'
'x, -y-1/2, z-1/2'

loop_
_atom_site_label
_atom_site_type_symbol
_atom_site_fract_x
_atom_site_fract_y
_atom_site_fract_z
_atom_site_U_iso_or_equiv
_atom_site_adp_type
_atom_site_occupancy
_atom_site_symmetry_multiplicity
_atom_site_calc_flag
_atom_site_refinement_flags
_atom_site_disorder_assembly
_atom_site_disorder_group
Ag1 Ag 0.40039(2) 0.39903(4) 0.038631(15) 0.02358(13) Uani 1 1 d . . .
N1 N 0.4507(2) 0.3061(4) -0.05856(15) 0.0180(7) Uani 1 1 d . . .
N2 N 0.5207(2) 0.3754(4) -0.08525(16) 0.0186(7) Uani 1 1 d . . .
C2 C 0.5285(3) 0.3446(5) -0.14768(19) 0.0182(9) Uani 1 1 d . . .
C3 C 0.4691(3) 0.2347(5) -0.18475(19) 0.0187(9) Uani 1 1 d . . .
H3 H 0.4789 0.2088 -0.2275 0.022 Uiso 1 1 calc R . .
C4 C 0.3954(3) 0.1641(5) -0.15764(19) 0.0191(9) Uani 1 1 d . . .
H4 H 0.3524 0.0884 -0.1810 0.023 Uiso 1 1 calc R . .
C5 C 0.3863(3) 0.2077(5) -0.09494(19) 0.0199(9) Uani 1 1 d . . .
C6 C 0.3037(3) 0.1501(5) -0.0641(2) 0.0206(9) Uani 1 1 d . . .
H6 H 0.2663 0.0605 -0.0824 0.025 Uiso 1 1 calc R . .
N3 N 0.2819(2) 0.2190(4) -0.01338(16) 0.0209(8) Uani 1 1 d . . .
C8 C 0.2029(3) 0.1611(5) 0.01653(19) 0.0191(9) Uani 1 1 d . . .
C9 C 0.1376(3) 0.2790(5) 0.0322(2) 0.0224(9) Uani 1 1 d . . .
C10 C 0.0624(3) 0.2303(6) 0.0650(2) 0.0265(10) Uani 1 1 d . . .
H10 H 0.0177 0.3092 0.0758 0.032 Uiso 1 1 calc R . .
C11 C 0.0516(3) 0.0672(6) 0.0822(2) 0.0268(10) Uani 1 1 d . . .
C12 C 0.1171(3) -0.0455(6) 0.0659(2) 0.0267(10) Uani 1 1 d . . .
H12 H 0.1096 -0.1562 0.0775 0.032 Uiso 1 1 calc R . .
C13 C 0.1940(3) -0.0049(5) 0.03312(19) 0.0221(9) Uani 1 1 d . . .
C31 C 0.1489(3) 0.4559(5) 0.0147(2) 0.0284(10) Uani 1 1 d . . .
H31A H 0.2116 0.4962 0.0358 0.034 Uiso 1 1 calc R . .
H31B H 0.0971 0.5203 0.0291 0.034 Uiso 1 1 calc R . .
H31C H 0.1455 0.4660 -0.0322 0.034 Uiso 1 1 calc R . .
C32 C -0.0286(3) 0.0178(7) 0.1197(2) 0.0391(12) Uani 1 1 d . . .
H32A H -0.0005 -0.0190 0.1629 0.047 Uiso 1 1 calc R . .
H32B H -0.0662 -0.0710 0.0970 0.047 Uiso 1 1 calc R . .
H32C H -0.0708 0.1115 0.1235 0.047 Uiso 1 1 calc R . .
C33 C 0.2650(3) -0.1352(5) 0.0189(2) 0.0278(10) Uani 1 1 d . . .
H33A H 0.2434 -0.1828 -0.0236 0.033 Uiso 1 1 calc R . .
H33B H 0.2686 -0.2207 0.0519 0.033 Uiso 1 1 calc R . .
H33C H 0.3290 -0.0862 0.0194 0.033 Uiso 1 1 calc R . .
C16 C 0.6025(3) 0.4368(5) -0.17621(19) 0.0195(9) Uani 1 1 d . . .
H16 H 0.6189 0.4028 -0.2166 0.023 Uiso 1 1 calc R . .
N4 N 0.6455(2) 0.5621(4) -0.14799(16) 0.0185(7) Uani 1 1 d . . .
C18 C 0.7134(3) 0.6461(5) -0.18149(19) 0.0169(8) Uani 1 1 d . . .
C19 C 0.7001(3) 0.8165(5) -0.18821(19) 0.0189(9) Uani 1 1 d . . .
C20 C 0.7582(3) 0.9017(5) -0.2258(2) 0.0224(9) Uani 1 1 d . . .
H20 H 0.7480 1.0155 -0.2322 0.027 Uiso 1 1 calc R . .
C21 C 0.8305(3) 0.8254(5) -0.2541(2) 0.0248(9) Uani 1 1 d . . .
C22 C 0.8462(3) 0.6591(5) -0.2419(2) 0.0229(9) Uani 1 1 d . . .
H22 H 0.8976 0.6068 -0.2589 0.027 Uiso 1 1 calc R . .
C23 C 0.7894(3) 0.5668(5) -0.20594(19) 0.0194(9) Uani 1 1 d . . .
C41 C 0.6226(3) 0.9040(5) -0.1588(2) 0.0247(9) Uani 1 1 d . . .
H41A H 0.6294 1.0219 -0.1644 0.030 Uiso 1 1 calc R . .
H41B H 0.6290 0.8784 -0.1127 0.030 Uiso 1 1 calc R . .
H41C H 0.5590 0.8688 -0.1802 0.030 Uiso 1 1 calc R . .
C42 C 0.8885(3) 0.9195(6) -0.2975(2) 0.0338(11) Uani 1 1 d . . .
H42A H 0.8478 0.9429 -0.3386 0.041 Uiso 1 1 calc R . .
H42B H 0.9443 0.8543 -0.3054 0.041 Uiso 1 1 calc R . .
H42C H 0.9110 1.0222 -0.2765 0.041 Uiso 1 1 calc R . .
C43 C 0.8134(3) 0.3872(5) -0.1940(2) 0.0258(10) Uani 1 1 d . . .
H43A H 0.7847 0.3490 -0.1567 0.031 Uiso 1 1 calc R . .
H43B H 0.8837 0.3735 -0.1854 0.031 Uiso 1 1 calc R . .
H43C H 0.7873 0.3236 -0.2322 0.031 Uiso 1 1 calc R . .
B1 B 0.6427(3) 0.2864(6) 0.1379(2) 0.0241(11) Uani 1 1 d . . .
F11 F 0.57434(18) 0.2183(4) 0.09024(13) 0.0396(7) Uani 1 1 d . . .
F12 F 0.6748(2) 0.4347(3) 0.11745(15) 0.0423(7) Uani 1 1 d . . .
F13 F 0.60021(19) 0.3106(4) 0.19415(13) 0.0397(7) Uani 1 1 d . . .
F14 F 0.72061(19) 0.1796(3) 0.15194(13) 0.0361(6) Uani 1 1 d . . .

loop_
_atom_site_aniso_label
_atom_site_aniso_U_11
_atom_site_aniso_U_22
_atom_site_aniso_U_33
_atom_site_aniso_U_23
_atom_site_aniso_U_13
_atom_site_aniso_U_12
Ag1 0.0320(2) 0.0190(2) 0.0214(2) -0.00673(14) 0.00940(13) -0.00792(15)
N1 0.0246(17) 0.0107(18) 0.0195(18) -0.0017(14) 0.0058(14) -0.0027(14)
N2 0.0236(16) 0.0139(18) 0.0187(18) -0.0018(14) 0.0045(14) -0.0008(14)
C2 0.026(2) 0.0087(19) 0.020(2) 0.0014(16) 0.0048(17) 0.0018(17)
C3 0.029(2) 0.012(2) 0.016(2) 0.0007(16) 0.0049(16) 0.0064(17)
C4 0.025(2) 0.011(2) 0.021(2) 0.0019(17) 0.0007(16) 0.0005(17)
C5 0.027(2) 0.012(2) 0.020(2) 0.0038(17) 0.0028(17) 0.0015(17)
C6 0.027(2) 0.011(2) 0.023(2) -0.0010(17) 0.0031(17) -0.0018(17)
N3 0.0320(19) 0.0113(17) 0.0196(19) 0.0021(14) 0.0049(14) -0.0036(15)
C8 0.022(2) 0.020(2) 0.015(2) -0.0007(17) 0.0024(16) -0.0052(17)
C9 0.027(2) 0.017(2) 0.022(2) -0.0024(18) -0.0019(17) -0.0065(18)
C10 0.027(2) 0.029(3) 0.023(2) -0.0035(19) 0.0042(18) 0.0003(19)
C11 0.027(2) 0.036(3) 0.016(2) 0.0052(19) -0.0010(17) -0.012(2)
C12 0.037(2) 0.020(2) 0.022(2) 0.0046(19) 0.0006(19) -0.007(2)
C13 0.035(2) 0.016(2) 0.015(2) 0.0001(17) 0.0022(17) -0.0067(19)
C31 0.035(2) 0.018(2) 0.033(3) -0.001(2) 0.007(2) 0.002(2)
C32 0.037(3) 0.055(4) 0.026(3) 0.005(2) 0.005(2) -0.013(3)
C33 0.041(3) 0.014(2) 0.029(3) 0.0061(18) 0.008(2) -0.0023(19)
C16 0.027(2) 0.018(2) 0.014(2) 0.0027(16) 0.0052(16) 0.0032(17)
N4 0.0221(16) 0.0146(18) 0.0195(19) -0.0001(14) 0.0050(14) 0.0003(14)
C18 0.0213(19) 0.014(2) 0.016(2) 0.0006(16) 0.0026(15) -0.0041(16)
C19 0.0190(19) 0.017(2) 0.020(2) -0.0031(17) -0.0001(16) 0.0004(17)
C20 0.026(2) 0.015(2) 0.025(2) -0.0010(18) 0.0019(17) -0.0025(18)
C21 0.027(2) 0.022(2) 0.026(2) 0.0015(19) 0.0035(18) -0.0048(19)
C22 0.027(2) 0.023(2) 0.020(2) -0.0049(18) 0.0065(17) 0.0000(18)
C23 0.028(2) 0.015(2) 0.014(2) -0.0003(16) 0.0000(16) -0.0011(17)
C41 0.032(2) 0.014(2) 0.028(2) -0.0019(18) 0.0042(18) 0.0000(19)
C42 0.036(2) 0.025(3) 0.042(3) 0.002(2) 0.013(2) -0.007(2)
C43 0.030(2) 0.020(2) 0.029(2) 0.0051(19) 0.0078(18) 0.0053(19)
B1 0.029(3) 0.023(3) 0.021(3) 0.001(2) 0.006(2) 0.001(2)
F11 0.0358(14) 0.0507(19) 0.0315(16) -0.0073(13) 0.0025(12) -0.0035(14)
F12 0.0483(17) 0.0263(16) 0.054(2) 0.0166(13) 0.0135(14) 0.0012(13)
F13 0.0455(16) 0.0462(18) 0.0303(15) -0.0071(13) 0.0155(12) -0.0060(14)
F14 0.0436(15) 0.0217(15) 0.0410(17) -0.0037(12) -0.0003(12) 0.0058(12)

loop_
_atom_type_symbol
_atom_type_description
_atom_type_scat_dispersion_real
_atom_type_scat_dispersion_imag
_atom_type_scat_source
C C 0.0033 0.0016 'International Tables Vol C Tables 4.2.6.8 and 6.1.1.4'
H H 0.0000 0.0000 'International Tables Vol C Tables 4.2.6.8 and 6.1.1.4'
B B 0.0013 0.0007 'International Tables Vol C Tables 4.2.6.8 and 6.1.1.4'
N N 0.0061 0.0033 'International Tables Vol C Tables 4.2.6.8 and 6.1.1.4'
F F 0.0171 0.0103 'International Tables Vol C Tables 4.2.6.8 and 6.1.1.4'
Ag Ag -0.8971 1.1015 'International Tables Vol C Tables 4.2.6.8 and 6.1.1.4'

loop_
_geom_angle_atom_site_label_1
_geom_angle_atom_site_label_2
_geom_angle_atom_site_label_3
_geom_angle
_geom_angle_site_symmetry_1
_geom_angle_site_symmetry_3
_geom_angle_publ_flag
N2 Ag1 N3 163.69(12) 3_665 . y
N2 Ag1 N1 116.02(11) 3_665 . y
N3 Ag1 N1 71.35(11) . . y
N2 Ag1 N4 71.21(11) 3_665 3_665 y
N3 Ag1 N4 104.27(11) . 3_665 y
N1 Ag1 N4 168.24(11) . 3_665 y
N2 Ag1 F11 85.87(10) 3_665 . y
N3 Ag1 F11 110.18(10) . . y
N1 Ag1 F11 79.58(9) . . y
N4 Ag1 F11 92.13(9) 3_665 . y
N2 N1 C5 119.3(3) . . ?
N2 N1 Ag1 123.6(2) . . y
C5 N1 Ag1 114.6(2) . . y
N1 N2 C2 119.8(3) . . ?
N1 N2 Ag1 120.3(2) . 3_665 y
C2 N2 Ag1 117.4(3) . 3_665 y
N2 C2 C3 122.5(4) . . ?
N2 C2 C16 117.1(3) . . ?
C3 C2 C16 120.4(4) . . ?
C4 C3 C2 117.9(4) . . ?
C4 C3 H3 121.1 . . ?
C2 C3 H3 121.1 . . ?
C3 C4 C5 117.4(4) . . ?
C3 C4 H4 121.3 . . ?
C5 C4 H4 121.3 . . ?
N1 C5 C4 122.8(4) . . ?
N1 C5 C6 116.2(4) . . ?
C4 C5 C6 121.0(4) . . ?
N3 C6 C5 121.1(4) . . ?
N3 C6 H6 119.4 . . ?
C5 C6 H6 119.4 . . ?
C6 N3 C8 120.8(3) . . ?
C6 N3 Ag1 114.9(3) . . ?
C8 N3 Ag1 122.8(2) . . ?
C9 C8 C13 121.5(4) . . ?
C9 C8 N3 116.5(4) . . ?
C13 C8 N3 121.9(4) . . ?
C10 C9 C8 118.8(4) . . ?
C10 C9 C31 120.5(4) . . ?
C8 C9 C31 120.7(4) . . ?
C9 C10 C11 121.2(4) . . ?
C9 C10 H10 119.4 . . ?
C11 C10 H10 119.4 . . ?
C12 C11 C10 118.4(4) . . ?
C12 C11 C32 121.2(4) . . ?
C10 C11 C32 120.3(4) . . ?
C11 C12 C13 123.3(4) . . ?
C11 C12 H12 118.3 . . ?
C13 C12 H12 118.3 . . ?
C12 C13 C8 116.8(4) . . ?
C12 C13 C33 120.1(4) . . ?
C8 C13 C33 123.1(4) . . ?
C9 C31 H31A 109.5 . . ?
C9 C31 H31B 109.5 . . ?
H31A C31 H31B 109.5 . . ?
C9 C31 H31C 109.5 . . ?
H31A C31 H31C 109.5 . . ?
H31B C31 H31C 109.5 . . ?
C11 C32 H32A 109.5 . . ?
C11 C32 H32B 109.5 . . ?
H32A C32 H32B 109.5 . . ?
C11 C32 H32C 109.5 . . ?
H32A C32 H32C 109.5 . . ?
H32B C32 H32C 109.5 . . ?
C13 C33 H33A 109.5 . . ?
C13 C33 H33B 109.5 . . ?
H33A C33 H33B 109.5 . . ?
C13 C33 H33C 109.5 . . ?
H33A C33 H33C 109.5 . . ?
H33B C33 H33C 109.5 . . ?
N4 C16 C2 122.0(4) . . ?
N4 C16 H16 119.0 . . ?
C2 C16 H16 119.0 . . ?
C16 N4 C18 117.1(3) . . ?
C16 N4 Ag1 111.0(3) . 3_665 ?
C18 N4 Ag1 131.7(2) . 3_665 ?
C23 C18 C19 121.1(4) . . ?
C23 C18 N4 123.1(3) . . ?
C19 C18 N4 115.9(3) . . ?
C20 C19 C18 118.1(4) . . ?
C20 C19 C41 120.3(4) . . ?
C18 C19 C41 121.5(4) . . ?
C21 C20 C19 122.1(4) . . ?
C21 C20 H20 118.9 . . ?
C19 C20 H20 118.9 . . ?
C20 C21 C22 117.7(4) . . ?
C20 C21 C42 120.8(4) . . ?
C22 C21 C42 121.5(4) . . ?
C23 C22 C21 122.7(4) . . ?
C23 C22 H22 118.6 . . ?
C21 C22 H22 118.6 . . ?
C22 C23 C18 117.8(4) . . ?
C22 C23 C43 118.9(4) . . ?
C18 C23 C43 123.3(4) . . ?
C19 C41 H41A 109.5 . . ?
C19 C41 H41B 109.5 . . ?
H41A C41 H41B 109.5 . . ?
C19 C41 H41C 109.5 . . ?
H41A C41 H41C 109.5 . . ?
H41B C41 H41C 109.5 . . ?
C21 C42 H42A 109.5 . . ?
C21 C42 H42B 109.5 . . ?
H42A C42 H42B 109.5 . . ?
C21 C42 H42C 109.5 . . ?
H42A C42 H42C 109.5 . . ?
H42B C42 H42C 109.5 . . ?
C23 C43 H43A 109.5 . . ?
C23 C43 H43B 109.5 . . ?
H43A C43 H43B 109.5 . . ?
C23 C43 H43C 109.5 . . ?
H43A C43 H43C 109.5 . . ?
H43B C43 H43C 109.5 . . ?
F12 B1 F11 110.5(4) . . ?
F12 B1 F14 109.8(4) . . ?
F11 B1 F14 109.5(4) . . ?
F12 B1 F13 109.2(4) . . ?
F11 B1 F13 109.0(4) . . ?
F14 B1 F13 108.9(4) . . ?
B1 F11 Ag1 120.7(3) . . ?

loop_
_geom_bond_atom_site_label_1
_geom_bond_atom_site_label_2
_geom_bond_distance
_geom_bond_site_symmetry_2
_geom_bond_publ_flag
Ag1 N2 2.298(3) 3_665 y
Ag1 N3 2.365(3) . y
Ag1 N1 2.373(3) . y
Ag1 N4 2.487(3) 3_665 y
Ag1 F11 2.920(3) . y
N1 N2 1.324(4) . ?
N1 C5 1.357(5) . ?
N2 C2 1.351(5) . ?
N2 Ag1 2.298(3) 3_665 ?
C2 C3 1.386(6) . ?
C2 C16 1.477(6) . ?
C3 C4 1.375(6) . ?
C3 H3 0.9500 . ?
C4 C5 1.384(6) . ?
C4 H4 0.9500 . ?
C5 C6 1.481(6) . ?
C6 N3 1.279(5) . ?
C6 H6 0.9500 . ?
N3 C8 1.429(5) . ?
C8 C9 1.401(6) . ?
C8 C13 1.415(6) . ?
C9 C10 1.396(6) . ?
C9 C31 1.510(6) . ?
C10 C11 1.398(6) . ?
C10 H10 0.9500 . ?
C11 C12 1.379(6) . ?
C11 C32 1.515(6) . ?
C12 C13 1.397(6) . ?
C12 H12 0.9500 . ?
C13 C33 1.518(6) . ?
C31 H31A 0.9800 . ?
C31 H31B 0.9800 . ?
C31 H31C 0.9800 . ?
C32 H32A 0.9800 . ?
C32 H32B 0.9800 . ?
C32 H32C 0.9800 . ?
C33 H33A 0.9800 . ?
C33 H33B 0.9800 . ?
C33 H33C 0.9800 . ?
C16 N4 1.289(5) . ?
C16 H16 0.9500 . ?
N4 C18 1.437(5) . ?
N4 Ag1 2.487(3) 3_665 ?
C18 C23 1.405(6) . ?
C18 C19 1.413(6) . ?
C19 C20 1.398(6) . ?
C19 C41 1.505(6) . ?
C20 C21 1.393(6) . ?
C20 H20 0.9500 . ?
C21 C22 1.398(6) . ?
C21 C42 1.515(6) . ?
C22 C23 1.394(6) . ?
C22 H22 0.9500 . ?
C23 C43 1.523(6) . ?
C41 H41A 0.9800 . ?
C41 H41B 0.9800 . ?
C41 H41C 0.9800 . ?
C42 H42A 0.9800 . ?
C42 H42B 0.9800 . ?
C42 H42C 0.9800 . ?
C43 H43A 0.9800 . ?
C43 H43B 0.9800 . ?
C43 H43C 0.9800 . ?
B1 F12 1.385(6) . ?
B1 F11 1.395(6) . ?
B1 F14 1.396(6) . ?
B1 F13 1.409(5) . ?

loop_
_geom_torsion_atom_site_label_1
_geom_torsion_atom_site_label_2
_geom_torsion_atom_site_label_3
_geom_torsion_atom_site_label_4
_geom_torsion
_geom_torsion_site_symmetry_1
_geom_torsion_site_symmetry_2
_geom_torsion_site_symmetry_3
_geom_torsion_site_symmetry_4
_geom_torsion_publ_flag
N2 Ag1 N1 N2 1.0(4) 3_665 . . . ?
N3 Ag1 N1 N2 165.2(3) . . . . ?
N4 Ag1 N1 N2 -124.9(5) 3_665 . . . ?
F11 Ag1 N1 N2 -79.2(3) . . . . ?
N2 Ag1 N1 C5 -161.0(3) 3_665 . . . ?
N3 Ag1 N1 C5 3.2(3) . . . . ?
N4 Ag1 N1 C5 73.1(6) 3_665 . . . ?
F11 Ag1 N1 C5 118.8(3) . . . . ?
C5 N1 N2 C2 -1.5(5) . . . . ?
Ag1 N1 N2 C2 -162.7(3) . . . . ?
C5 N1 N2 Ag1 160.2(3) . . . 3_665 ?
Ag1 N1 N2 Ag1 -1.0(4) . . . 3_665 ?
N1 N2 C2 C3 -3.9(6) . . . . ?
Ag1 N2 C2 C3 -166.1(3) 3_665 . . . ?
N1 N2 C2 C16 174.7(3) . . . . ?
Ag1 N2 C2 C16 12.5(4) 3_665 . . . ?
N2 C2 C3 C4 4.8(6) . . . . ?
C16 C2 C3 C4 -173.8(4) . . . . ?
C2 C3 C4 C5 -0.3(6) . . . . ?
N2 N1 C5 C4 6.0(6) . . . . ?
Ag1 N1 C5 C4 168.9(3) . . . . ?
N2 N1 C5 C6 -173.1(3) . . . . ?
Ag1 N1 C5 C6 -10.3(4) . . . . ?
C3 C4 C5 N1 -5.0(6) . . . . ?
C3 C4 C5 C6 174.1(4) . . . . ?
N1 C5 C6 N3 16.1(6) . . . . ?
C4 C5 C6 N3 -163.0(4) . . . . ?
C5 C6 N3 C8 -179.1(4) . . . . ?
C5 C6 N3 Ag1 -12.8(5) . . . . ?
N2 Ag1 N3 C6 124.8(4) 3_665 . . . ?
N1 Ag1 N3 C6 5.1(3) . . . . ?
N4 Ag1 N3 C6 -163.5(3) 3_665 . . . ?
F11 Ag1 N3 C6 -65.8(3) . . . . ?
N2 Ag1 N3 C8 -69.3(5) 3_665 . . . ?
N1 Ag1 N3 C8 171.1(3) . . . . ?
N4 Ag1 N3 C8 2.4(3) 3_665 . . . ?
F11 Ag1 N3 C8 100.2(3) . . . . ?
C6 N3 C8 C9 -131.9(4) . . . . ?
Ag1 N3 C8 C9 63.0(4) . . . . ?
C6 N3 C8 C13 51.9(5) . . . . ?
Ag1 N3 C8 C13 -113.3(4) . . . . ?
C13 C8 C9 C10 0.1(6) . . . . ?
N3 C8 C9 C10 -176.2(4) . . . . ?
C13 C8 C9 C31 179.4(4) . . . . ?
N3 C8 C9 C31 3.1(6) . . . . ?
C8 C9 C10 C11 0.1(6) . . . . ?
C31 C9 C10 C11 -179.2(4) . . . . ?
C9 C10 C11 C12 -0.2(6) . . . . ?
C9 C10 C11 C32 178.0(4) . . . . ?
C10 C11 C12 C13 0.2(6) . . . . ?
C32 C11 C12 C13 -177.9(4) . . . . ?
C11 C12 C13 C8 -0.1(6) . . . . ?
C11 C12 C13 C33 177.9(4) . . . . ?
C9 C8 C13 C12 -0.1(6) . . . . ?
N3 C8 C13 C12 176.0(4) . . . . ?
C9 C8 C13 C33 -178.0(4) . . . . ?
N3 C8 C13 C33 -1.9(6) . . . . ?
N2 C2 C16 N4 -12.8(6) . . . . ?
C3 C2 C16 N4 165.8(4) . . . . ?
C2 C16 N4 C18 -177.5(3) . . . . ?
C2 C16 N4 Ag1 6.1(5) . . . 3_665 ?
C16 N4 C18 C23 -52.2(5) . . . . ?
Ag1 N4 C18 C23 123.2(4) 3_665 . . . ?
C16 N4 C18 C19 128.3(4) . . . . ?
Ag1 N4 C18 C19 -56.3(5) 3_665 . . . ?
C23 C18 C19 C20 6.7(6) . . . . ?
N4 C18 C19 C20 -173.9(3) . . . . ?
C23 C18 C19 C41 -176.3(4) . . . . ?
N4 C18 C19 C41 3.1(5) . . . . ?
C18 C19 C20 C21 -2.8(6) . . . . ?
C41 C19 C20 C21 -179.8(4) . . . . ?
C19 C20 C21 C22 -2.2(6) . . . . ?
C19 C20 C21 C42 176.6(4) . . . . ?
C20 C21 C22 C23 3.5(6) . . . . ?
C42 C21 C22 C23 -175.3(4) . . . . ?
C21 C22 C23 C18 0.3(6) . . . . ?
C21 C22 C23 C43 -178.7(4) . . . . ?
C19 C18 C23 C22 -5.5(6) . . . . ?
N4 C18 C23 C22 175.1(4) . . . . ?
C19 C18 C23 C43 173.4(4) . . . . ?
N4 C18 C23 C43 -6.0(6) . . . . ?
F12 B1 F11 Ag1 -56.2(4) . . . . ?
F14 B1 F11 Ag1 -177.2(2) . . . . ?
F13 B1 F11 Ag1 63.9(4) . . . . ?
N2 Ag1 F11 B1 15.5(3) 3_665 . . . ?
N3 Ag1 F11 B1 -161.6(3) . . . . ?
N1 Ag1 F11 B1 132.9(3) . . . . ?
N4 Ag1 F11 B1 -55.5(3) 3_665 . . . ?
